data_1543111
loop_
_publ_author_name
'Nge, Choy-Eng'
'Chong, Kam-Weng'
'Thomas, Noel F.'
'Lim, Siew-Huah'
'Low, Yun-Yee'
'Kam, Toh-Seok'

_publ_section_title
;
 Ibogan, Aspidosperman, Vincamine, and Bisindole Alkaloids from a Malayan
 Tabernaemontana corymbosa: Iboga Alkaloids with C-20\a Substitution.
;
_journal_issue 5
_journal_name_full 'Journal of natural products'
_journal_page_first 1388
_journal_page_last 1399
_journal_paper_doi 10.1021/acs.jnatprod.6b00129
_journal_volume 79
_journal_year 2016
_chemical_absolute_configuration unk
_chemical_formula_moiety 'C19 H22 N2 O'
_chemical_formula_sum 'C19 H22 N2 O'
_chemical_formula_weight 294.38
_chemical_melting_point 470.5(15)
_chemical_name_common 'Conodusine A'
_space_group_crystal_system tetragonal
_space_group_IT_number 76
_space_group_name_Hall 'P 4w'
_space_group_name_H-M_alt 'P 41'
_symmetry_space_group_name_Hall 'P 4w'
_symmetry_space_group_name_H-M 'P 41'
_atom_sites_solution_hydrogens geom
_audit_creation_method SHELXL-2014/7
_cell_angle_alpha 90
_cell_angle_beta 90
_cell_angle_gamma 90
_cell_formula_units_Z 4
_cell_length_a 10.1845(18)
_cell_length_b 10.1845(18)
_cell_length_c 14.613(3)
_cell_measurement_reflns_used 1019
_cell_measurement_temperature 100(2)
_cell_measurement_theta_max 20.57
_cell_measurement_theta_min 2.44
_cell_volume 1515.7(5)
_computing_cell_refinement 'SAINT (Bruker, 2007)'
_computing_data_collection 'APEX2 (Bruker, 2007)'
_computing_data_reduction 'SAINT (Bruker, 2007)'
_computing_molecular_graphics 'X-SEED (Barbour, 2001)'
_computing_publication_material 'enCIFer (Allen, et. al., J. Applied Cryst., 37, 335-338, 2004)'
_computing_structure_refinement 'SHELXL-2014/7 (Sheldrick, 2014)'
_computing_structure_solution 'SHELXS97 (Sheldrick, 2008)'
_diffrn_ambient_temperature 100(2)
_diffrn_measured_fraction_theta_full 0.999
_diffrn_measured_fraction_theta_max 0.997
_diffrn_measurement_device_type 'Bruker APEX-II CCD'
_diffrn_measurement_method '\w scans'
_diffrn_radiation_type MoK\a
_diffrn_radiation_wavelength 0.71073
_diffrn_reflns_av_R_equivalents 0.0759
_diffrn_reflns_av_unetI/netI 0.0985
_diffrn_reflns_Laue_measured_fraction_full 0.999
_diffrn_reflns_Laue_measured_fraction_max 0.997
_diffrn_reflns_limit_h_max 12
_diffrn_reflns_limit_h_min -12
_diffrn_reflns_limit_k_max 12
_diffrn_reflns_limit_k_min -12
_diffrn_reflns_limit_l_max 17
_diffrn_reflns_limit_l_min -11
_diffrn_reflns_number 8061
_diffrn_reflns_point_group_measured_fraction_full 0.785
_diffrn_reflns_point_group_measured_fraction_max 0.780
_diffrn_reflns_theta_full 25.005
_diffrn_reflns_theta_max 26.329
_diffrn_reflns_theta_min 2.000
_diffrn_source 'fine-focus sealed tube'
_exptl_absorpt_coefficient_mu 0.080
_exptl_absorpt_correction_type none
_exptl_crystal_colour colorless
_exptl_crystal_density_diffrn 1.290
_exptl_crystal_description prism
_exptl_crystal_F_000 632
_exptl_crystal_size_max 0.52
_exptl_crystal_size_mid 0.13
_exptl_crystal_size_min 0.02
_refine_diff_density_max 0.173
_refine_diff_density_min -0.163
_refine_diff_density_rms 0.036
_refine_ls_extinction_method none
_refine_ls_goodness_of_fit_ref 0.840
_refine_ls_hydrogen_treatment constr
_refine_ls_matrix_type full
_refine_ls_number_parameters 200
_refine_ls_number_reflns 2421
_refine_ls_number_restraints 1
_refine_ls_restrained_S_all 0.839
_refine_ls_R_factor_all 0.0696
_refine_ls_R_factor_gt 0.0402
_refine_ls_shift/su_max <0.001
_refine_ls_shift/su_mean <0.001
_refine_ls_structure_factor_coef Fsqd
_refine_ls_weighting_details 'w=1/[\s^2^(Fo^2^)+(0.0174P)^2^] where P=(Fo^2^+2Fc^2^)/3'
_refine_ls_weighting_scheme calc
_refine_ls_wR_factor_gt 0.0651
_refine_ls_wR_factor_ref 0.0715
_reflns_Friedel_coverage 0.505
_reflns_Friedel_fraction_full 0.551
_reflns_Friedel_fraction_max 0.546
_reflns_number_gt 1668
_reflns_number_total 2421
_reflns_threshold_expression 'I > 2\s(I)'
_cod_data_source_file np6b00129_si_002.cif
_cod_data_source_block Conodusine_A
_cod_depositor_comments
;
The following automatic conversions were performed:

'_chemical_melting_point' value '469-472 K' was changed to
'470.5(15)' - the average value was taken and precision was
estimated.

Automatic conversion script
Id: cif_fix_values 4268 2015-11-12 08:31:59Z antanas 

 Adding full bibliography for 1543109--1543111.cif.
;
_cod_original_cell_volume 1515.7(6)
_cod_database_code 1543111
_shelx_shelxl_version_number 2014/7
_shelx_space_group_comment
;
The symmetry employed for this shelxl refinement is uniquely defined
by the following loop, which should always be used as a source of
symmetry information in preference to the above space-group names.
They are only intended as comments.
;

loop_
_space_group_symop_operation_xyz
'x, y, z'
'-y, x, z+1/4'
'-x, -y, z+1/2'
'y, -x, z+3/4'

loop_
_atom_site_label
_atom_site_type_symbol
_atom_site_fract_x
_atom_site_fract_y
_atom_site_fract_z
_atom_site_U_iso_or_equiv
_atom_site_adp_type
_atom_site_occupancy
_atom_site_site_symmetry_order
_atom_site_calc_flag
_atom_site_refinement_flags_posn
_atom_site_refinement_flags_adp
C2 C 0.6618(3) 0.8079(3) 0.6272(2) 0.0171(8) Uani 1 1 d . .
C3 C 0.7875(3) 0.9489(3) 0.8474(2) 0.0319(9) Uani 1 1 d . .
H3A H 0.8516 0.9930 0.8068 0.038 Uiso 1 1 calc R U
H3B H 0.8174 0.9596 0.9114 0.038 Uiso 1 1 calc R U
C5 C 0.8874(3) 0.7584(3) 0.7669(2) 0.0226(9) Uani 1 1 d . .
H5A H 0.8752 0.6626 0.7594 0.027 Uiso 1 1 calc R U
H5B H 0.9703 0.7713 0.8011 0.027 Uiso 1 1 calc R U
C6 C 0.9052(3) 0.8179(3) 0.6719(2) 0.0209(8) Uani 1 1 d . .
H6A H 0.9191 0.9136 0.6786 0.025 Uiso 1 1 calc R U
H6B H 0.9857 0.7805 0.6442 0.025 Uiso 1 1 calc R U
C7 C 0.7926(3) 0.7960(3) 0.6071(2) 0.0166(8) Uani 1 1 d . .
C8 C 0.8024(3) 0.7726(3) 0.5112(2) 0.0188(8) Uani 1 1 d . .
C9 C 0.9084(3) 0.7601(3) 0.4500(2) 0.0219(8) Uani 1 1 d . .
H9 H 0.9962 0.7622 0.4721 0.026 Uiso 1 1 calc R U
C10 C 0.8840(4) 0.7447(3) 0.3581(2) 0.0273(9) Uani 1 1 d . .
H10 H 0.9556 0.7364 0.3168 0.033 Uiso 1 1 calc R U
C11 C 0.7547(3) 0.7412(3) 0.3243(3) 0.0266(8) Uani 1 1 d . .
H11 H 0.7401 0.7311 0.2605 0.032 Uiso 1 1 calc R U
C12 C 0.6487(4) 0.7523(3) 0.3830(2) 0.0253(9) Uani 1 1 d . .
H12 H 0.5612 0.7488 0.3605 0.030 Uiso 1 1 calc R U
C13 C 0.6735(3) 0.7685(3) 0.4749(2) 0.0192(8) Uani 1 1 d . .
C14 C 0.6517(3) 1.0113(3) 0.8355(2) 0.0276(9) Uani 1 1 d . .
H14 H 0.6561 1.1068 0.8511 0.033 Uiso 1 1 calc R U
C15 C 0.5544(3) 0.9422(3) 0.8990(2) 0.0255(9) Uani 1 1 d . .
H15A H 0.4649 0.9770 0.8886 0.031 Uiso 1 1 calc R U
H15B H 0.5785 0.9591 0.9636 0.031 Uiso 1 1 calc R U
C16 C 0.5941(3) 0.8455(3) 0.7133(3) 0.0181(7) Uani 1 1 d . .
H16 H 0.4988 0.8244 0.7064 0.022 Uiso 1 1 calc R U
C17 C 0.6067(3) 0.9946(3) 0.7356(2) 0.0263(9) Uani 1 1 d . .
H17A H 0.6713 1.0358 0.6939 0.032 Uiso 1 1 calc R U
H17B H 0.5209 1.0385 0.7266 0.032 Uiso 1 1 calc R U
C18 C 0.6006(3) 0.5644(3) 0.9454(3) 0.0375(10) Uani 1 1 d . .
H18A H 0.6824 0.5368 0.9158 0.056 Uiso 1 1 calc R U
H18B H 0.5259 0.5415 0.9063 0.056 Uiso 1 1 calc R U
H18C H 0.5918 0.5198 1.0045 0.056 Uiso 1 1 calc R U
C19 C 0.6031(3) 0.7110(3) 0.9603(3) 0.0266(8) Uani 1 1 d . .
C20 C 0.5567(3) 0.7929(3) 0.8799(2) 0.0202(8) Uani 1 1 d . .
H20 H 0.4659 0.7643 0.8633 0.024 Uiso 1 1 calc R U
C21 C 0.6472(3) 0.7690(3) 0.7970(2) 0.0188(8) Uani 1 1 d . .
H21 H 0.6470 0.6731 0.7823 0.023 Uiso 1 1 calc R U
N1 N 0.5894(2) 0.7899(2) 0.54794(19) 0.0200(7) Uani 1 1 d . .
H1 H 0.5032 0.7918 0.5445 0.024 Uiso 1 1 calc R U
N4 N 0.7799(2) 0.8073(2) 0.82422(19) 0.0211(7) Uani 1 1 d . .
O19 O 0.6367(2) 0.7576(3) 1.03300(17) 0.0380(7) Uani 1 1 d . .

loop_
_atom_site_aniso_label
_atom_site_aniso_U_11
_atom_site_aniso_U_22
_atom_site_aniso_U_33
_atom_site_aniso_U_23
_atom_site_aniso_U_13
_atom_site_aniso_U_12
C2 0.0176(17) 0.0129(17) 0.021(2) 0.0010(15) 0.0010(16) 0.0013(14)
C3 0.0224(19) 0.037(2) 0.036(2) -0.0174(19) 0.0048(18) -0.0071(16)
C5 0.0154(19) 0.027(2) 0.025(2) -0.0023(17) 0.0006(16) 0.0018(16)
C6 0.0149(17) 0.0200(18) 0.028(2) -0.0005(16) 0.0019(16) 0.0022(14)
C7 0.0193(18) 0.0125(16) 0.018(2) 0.0017(15) -0.0007(16) 0.0004(13)
C8 0.0214(19) 0.0098(17) 0.025(2) 0.0019(15) -0.0008(16) 0.0019(14)
C9 0.0254(19) 0.0128(18) 0.028(2) 0.0007(17) 0.0044(17) -0.0009(14)
C10 0.037(2) 0.0196(19) 0.025(2) -0.0014(17) 0.0105(18) 0.0012(16)
C11 0.044(2) 0.0146(18) 0.021(2) -0.0052(16) -0.0022(18) 0.0018(16)
C12 0.031(2) 0.0150(18) 0.030(2) 0.0001(17) -0.0026(18) 0.0000(16)
C13 0.0243(19) 0.0122(17) 0.021(2) 0.0016(16) 0.0016(16) -0.0015(14)
C14 0.0239(19) 0.0232(19) 0.036(3) -0.0086(17) 0.0088(18) -0.0018(15)
C15 0.0215(19) 0.026(2) 0.029(2) -0.0061(17) 0.0061(17) 0.0013(15)
C16 0.0142(17) 0.0171(18) 0.0230(19) -0.0003(16) -0.0020(16) 0.0008(13)
C17 0.028(2) 0.0194(18) 0.032(2) -0.0008(17) 0.0071(18) 0.0030(15)
C18 0.047(2) 0.038(2) 0.028(2) 0.0086(19) 0.0062(19) 0.0177(19)
C19 0.0159(18) 0.039(2) 0.025(2) 0.002(2) 0.0085(17) 0.0046(16)
C20 0.0123(17) 0.0263(19) 0.022(2) -0.0003(16) 0.0020(15) -0.0006(14)
C21 0.0169(18) 0.0183(17) 0.021(2) -0.0033(15) -0.0012(16) 0.0010(14)
N1 0.0155(14) 0.0196(16) 0.0250(19) 0.0014(13) -0.0042(14) 0.0008(12)
N4 0.0129(15) 0.0251(15) 0.0252(18) -0.0061(14) 0.0001(13) -0.0002(12)
O19 0.0367(16) 0.0555(19) 0.0218(16) -0.0015(14) -0.0025(13) -0.0020(14)

loop_
_atom_type_symbol
_atom_type_description
_atom_type_scat_dispersion_real
_atom_type_scat_dispersion_imag
_atom_type_scat_source
C C 0.0033 0.0016 'International Tables Vol C Tables 4.2.6.8 and 6.1.1.4'
H H 0.0000 0.0000 'International Tables Vol C Tables 4.2.6.8 and 6.1.1.4'
N N 0.0061 0.0033 'International Tables Vol C Tables 4.2.6.8 and 6.1.1.4'
O O 0.0106 0.0060 'International Tables Vol C Tables 4.2.6.8 and 6.1.1.4'

loop_
_geom_angle_atom_site_label_1
_geom_angle_atom_site_label_2
_geom_angle_atom_site_label_3
_geom_angle
C7 C2 N1 109.0(3)
C7 C2 C16 131.1(3)
N1 C2 C16 119.7(3)
N4 C3 C14 109.3(3)
N4 C3 H3A 109.8
C14 C3 H3A 109.8
N4 C3 H3B 109.8
C14 C3 H3B 109.8
H3A C3 H3B 108.3
N4 C5 C6 118.3(3)
N4 C5 H5A 107.7
C6 C5 H5A 107.7
N4 C5 H5B 107.7
C6 C5 H5B 107.7
H5A C5 H5B 107.1
C7 C6 C5 115.1(3)
C7 C6 H6A 108.5
C5 C6 H6A 108.5
C7 C6 H6B 108.5
C5 C6 H6B 108.5
H6A C6 H6B 107.5
C2 C7 C8 107.1(3)
C2 C7 C6 126.4(3)
C8 C7 C6 126.2(3)
C9 C8 C13 118.0(3)
C9 C8 C7 133.9(3)
C13 C8 C7 108.0(3)
C10 C9 C8 119.5(3)
C10 C9 H9 120.3
C8 C9 H9 120.3
C9 C10 C11 121.0(3)
C9 C10 H10 119.5
C11 C10 H10 119.5
C12 C11 C10 120.7(4)
C12 C11 H11 119.6
C10 C11 H11 119.6
C13 C12 C11 118.1(3)
C13 C12 H12 121.0
C11 C12 H12 121.0
C12 C13 N1 131.0(3)
C12 C13 C8 122.7(3)
N1 C13 C8 106.2(3)
C15 C14 C3 109.0(3)
C15 C14 C17 109.4(3)
C3 C14 C17 109.3(3)
C15 C14 H14 109.7
C3 C14 H14 109.7
C17 C14 H14 109.7
C14 C15 C20 109.4(3)
C14 C15 H15A 109.8
C20 C15 H15A 109.8
C14 C15 H15B 109.8
C20 C15 H15B 109.8
H15A C15 H15B 108.2
C2 C16 C21 112.2(2)
C2 C16 C17 113.0(3)
C21 C16 C17 107.3(3)
C2 C16 H16 108.1
C21 C16 H16 108.1
C17 C16 H16 108.1
C14 C17 C16 109.3(3)
C14 C17 H17A 109.8
C16 C17 H17A 109.8
C14 C17 H17B 109.8
C16 C17 H17B 109.8
H17A C17 H17B 108.3
C19 C18 H18A 109.5
C19 C18 H18B 109.5
H18A C18 H18B 109.5
C19 C18 H18C 109.5
H18A C18 H18C 109.5
H18B C18 H18C 109.5
O19 C19 C18 121.2(3)
O19 C19 C20 123.4(3)
C18 C19 C20 115.3(3)
C19 C20 C21 109.6(3)
C19 C20 C15 114.0(3)
C21 C20 C15 107.8(3)
C19 C20 H20 108.4
C21 C20 H20 108.4
C15 C20 H20 108.4
N4 C21 C20 107.2(3)
N4 C21 C16 113.8(3)
C20 C21 C16 109.5(3)
N4 C21 H21 108.8
C20 C21 H21 108.8
C16 C21 H21 108.8
C13 N1 C2 109.6(3)
C13 N1 H1 125.2
C2 N1 H1 125.2
C21 N4 C5 116.4(3)
C21 N4 C3 111.7(2)
C5 N4 C3 114.9(2)

loop_
_geom_bond_atom_site_label_1
_geom_bond_atom_site_label_2
_geom_bond_distance
C2 C7 1.370(4)
C2 N1 1.386(4)
C2 C16 1.484(4)
C3 N4 1.483(4)
C3 C14 1.532(4)
C3 H3A 0.9900
C3 H3B 0.9900
C5 N4 1.465(4)
C5 C6 1.526(4)
C5 H5A 0.9900
C5 H5B 0.9900
C6 C7 1.503(4)
C6 H6A 0.9900
C6 H6B 0.9900
C7 C8 1.424(4)
C8 C9 1.408(4)
C8 C13 1.417(4)
C9 C10 1.375(4)
C9 H9 0.9500
C10 C11 1.407(5)
C10 H10 0.9500
C11 C12 1.384(5)
C11 H11 0.9500
C12 C13 1.377(4)
C12 H12 0.9500
C13 N1 1.386(4)
C14 C15 1.530(4)
C14 C17 1.539(5)
C14 H14 1.0000
C15 C20 1.547(4)
C15 H15A 0.9900
C15 H15B 0.9900
C16 C21 1.547(5)
C16 C17 1.558(4)
C16 H16 1.0000
C17 H17A 0.9900
C17 H17B 0.9900
C18 C19 1.508(5)
C18 H18A 0.9800
C18 H18B 0.9800
C18 H18C 0.9800
C19 O19 1.213(4)
C19 C20 1.516(5)
C20 C21 1.542(4)
C20 H20 1.0000
C21 N4 1.462(4)
C21 H21 1.0000
N1 H1 0.8800

loop_
_geom_torsion_atom_site_label_1
_geom_torsion_atom_site_label_2
_geom_torsion_atom_site_label_3
_geom_torsion_atom_site_label_4
_geom_torsion
N4 C5 C6 C7 -63.1(4)
N1 C2 C7 C8 1.4(3)
C16 C2 C7 C8 -173.1(3)
N1 C2 C7 C6 175.3(3)
C16 C2 C7 C6 0.9(6)
C5 C6 C7 C2 43.7(5)
C5 C6 C7 C8 -143.5(3)
C2 C7 C8 C9 175.6(3)
C6 C7 C8 C9 1.6(6)
C2 C7 C8 C13 -1.1(4)
C6 C7 C8 C13 -175.1(3)
C13 C8 C9 C10 0.2(5)
C7 C8 C9 C10 -176.3(3)
C8 C9 C10 C11 -0.1(5)
C9 C10 C11 C12 -0.4(5)
C10 C11 C12 C13 0.8(5)
C11 C12 C13 N1 175.6(3)
C11 C12 C13 C8 -0.8(5)
C9 C8 C13 C12 0.3(5)
C7 C8 C13 C12 177.6(3)
C9 C8 C13 N1 -176.9(3)
C7 C8 C13 N1 0.4(3)
N4 C3 C14 C15 59.7(4)
N4 C3 C14 C17 -59.8(4)
C3 C14 C15 C20 -55.1(4)
C17 C14 C15 C20 64.3(3)
C7 C2 C16 C21 -48.6(4)
N1 C2 C16 C21 137.5(3)
C7 C2 C16 C17 72.8(4)
N1 C2 C16 C17 -101.1(3)
C15 C14 C17 C16 -57.1(3)
C3 C14 C17 C16 62.2(3)
C2 C16 C17 C14 -130.5(3)
C21 C16 C17 C14 -6.4(3)
O19 C19 C20 C21 120.3(4)
C18 C19 C20 C21 -61.8(3)
O19 C19 C20 C15 -0.6(5)
C18 C19 C20 C15 177.3(3)
C14 C15 C20 C19 116.6(3)
C14 C15 C20 C21 -5.3(4)
C19 C20 C21 N4 -59.9(3)
C15 C20 C21 N4 64.7(3)
C19 C20 C21 C16 176.3(3)
C15 C20 C21 C16 -59.2(3)
C2 C16 C21 N4 70.6(3)
C17 C16 C21 N4 -54.1(3)
C2 C16 C21 C20 -169.5(3)
C17 C16 C21 C20 65.9(3)
C12 C13 N1 C2 -176.4(3)
C8 C13 N1 C2 0.5(3)
C7 C2 N1 C13 -1.2(3)
C16 C2 N1 C13 174.0(3)
C20 C21 N4 C5 162.9(3)
C16 C21 N4 C5 -76.0(3)
C20 C21 N4 C3 -62.4(3)
C16 C21 N4 C3 58.8(4)
C6 C5 N4 C21 72.1(4)
C6 C5 N4 C3 -61.2(4)
C14 C3 N4 C21 0.1(4)
C14 C3 N4 C5 135.6(3)
